data_4134255
loop_
_publ_author_name
'Zhang, Han-Yue'
'Song, Xian-Jiang'
'Cheng, Hao'
'Zeng, Yu-Ling'
'Zhang, Yi'
'Li, Peng-Fei'
'Liao, Wei-Qiang'
'Xiong, Ren-Gen'

_publ_section_title
;
 A Three-Dimensional Lead Halide Perovskite-Related Ferroelectric.
;
_journal_name_full 'Journal of the American Chemical Society'
_journal_paper_doi 10.1021/jacs.0c00375
_journal_year 2020
_chemical_formula_moiety '2(Cl3 Pb), C5 H16 N2'
_chemical_formula_sum 'C5 H16 Cl6 N2 Pb2'
_chemical_formula_weight 731.30
_space_group_crystal_system orthorhombic
_space_group_IT_number 51
_space_group_name_Hall '-P 2a 2a'
_space_group_name_H-M_alt 'P m m a'
_atom_sites_solution_hydrogens difmap
_audit_creation_method SHELXL-2014/7
_cell_angle_alpha 90
_cell_angle_beta 90
_cell_angle_gamma 90
_cell_formula_units_Z 2
_cell_length_a 14.9183(9)
_cell_length_b 5.8648(3)
_cell_length_c 9.4829(5)
_cell_measurement_reflns_used 2951
_cell_measurement_temperature 423(2)
_cell_measurement_theta_max 30.5420
_cell_measurement_theta_min 2.5590
_cell_volume 829.69(8)
_computing_cell_refinement 'CrysAlisPro 1.171.39.46 (Rigaku OD, 2018)'
_computing_data_collection 'CrysAlisPro 1.171.39.46 (Rigaku OD, 2018)'
_computing_data_reduction 'CrysAlisPro 1.171.39.46 (Rigaku OD, 2018)'
_computing_molecular_graphics 'DIAMOND (Brandenburg & Putz, 2005)'
_computing_publication_material 'SHELXL-2014/7 (Sheldrick, 2014)'
_computing_structure_refinement 'SHELXL-2014/7 (Sheldrick, 2014)'
_computing_structure_solution 'SHELXL-2014/7 (Sheldrick, 2014)'
_diffrn_ambient_temperature 423(2)
_diffrn_measured_fraction_theta_full 0.997
_diffrn_measured_fraction_theta_max 0.995
_diffrn_measurement_device_type 'XtaLAB Synergy R, DW system, HyPix'
_diffrn_measurement_method 'four-circle diffractometer'
_diffrn_radiation_type MoK\a
_diffrn_radiation_wavelength 0.71073
_diffrn_reflns_av_R_equivalents 0.0843
_diffrn_reflns_av_unetI/netI 0.0546
_diffrn_reflns_Laue_measured_fraction_full 0.997
_diffrn_reflns_Laue_measured_fraction_max 0.995
_diffrn_reflns_limit_h_max 18
_diffrn_reflns_limit_h_min -14
_diffrn_reflns_limit_k_max 6
_diffrn_reflns_limit_k_min -7
_diffrn_reflns_limit_l_max 11
_diffrn_reflns_limit_l_min -11
_diffrn_reflns_number 4345
_diffrn_reflns_point_group_measured_fraction_full 0.997
_diffrn_reflns_point_group_measured_fraction_max 0.995
_diffrn_reflns_theta_full 25.242
_diffrn_reflns_theta_max 26.500
_diffrn_reflns_theta_min 2.545
_diffrn_source 'Rotating-anode X-ray tube'
_exptl_absorpt_coefficient_mu 21.207
_exptl_absorpt_correction_T_max 0.020
_exptl_absorpt_correction_T_min 0.018
_exptl_absorpt_correction_type multi-scan
_exptl_absorpt_process_details 'CrysAlisPro 1.171.39.46 (Rigaku OD, 2018)'
_exptl_crystal_colour Colourless
_exptl_crystal_density_diffrn 2.927
_exptl_crystal_description Block
_exptl_crystal_F_000 652
_exptl_crystal_size_max 0.200
_exptl_crystal_size_mid 0.200
_exptl_crystal_size_min 0.190
_refine_diff_density_max 2.799
_refine_diff_density_min -1.850
_refine_diff_density_rms 0.350
_refine_ls_extinction_coef 0.0042(9)
_refine_ls_extinction_expression Fc^*^=kFc[1+0.001xFc^2^\l^3^/sin(2\q)]^-1/4^
_refine_ls_extinction_method 'SHELXL-2014/7 (Sheldrick 2014'
_refine_ls_goodness_of_fit_ref 1.008
_refine_ls_hydrogen_treatment constr
_refine_ls_matrix_type full
_refine_ls_number_parameters 68
_refine_ls_number_reflns 975
_refine_ls_number_restraints 68
_refine_ls_restrained_S_all 0.996
_refine_ls_R_factor_all 0.0539
_refine_ls_R_factor_gt 0.0494
_refine_ls_shift/su_max 0.000
_refine_ls_shift/su_mean 0.000
_refine_ls_structure_factor_coef Fsqd
_refine_ls_weighting_details 'w=1/[\s^2^(Fo^2^)+(0.1177P)^2^] where P=(Fo^2^+2Fc^2^)/3'
_refine_ls_weighting_scheme calc
_refine_ls_wR_factor_gt 0.1422
_refine_ls_wR_factor_ref 0.1472
_reflns_Friedel_coverage 0.000
_reflns_number_gt 864
_reflns_number_total 975
_reflns_threshold_expression 'I > 2\s(I)'
_cod_data_source_file ja0c00375_si_004.cif
_cod_data_source_block Pmma
_cod_database_code 4134255
_shelx_shelxl_version_number 2014/7
_shelx_space_group_comment
;
The symmetry employed for this shelxl refinement is uniquely defined
by the following loop, which should always be used as a source of
symmetry information in preference to the above space-group names.
They are only intended as comments.
;
_shelx_estimated_absorpt_t_min 0.101
_shelx_estimated_absorpt_t_max 0.107

loop_
_space_group_symop_operation_xyz
'x, y, z'
'-x+1/2, -y, z'
'-x, y, -z'
'x+1/2, -y, -z'
'-x, -y, -z'
'x-1/2, y, -z'
'x, -y, z'
'-x-1/2, y, z'

loop_
_atom_site_label
_atom_site_type_symbol
_atom_site_fract_x
_atom_site_fract_y
_atom_site_fract_z
_atom_site_U_iso_or_equiv
_atom_site_adp_type
_atom_site_occupancy
_atom_site_site_symmetry_order
_atom_site_calc_flag
_atom_site_refinement_flags_posn
_atom_site_refinement_flags_adp
_atom_site_refinement_flags_occupancy
_atom_site_disorder_assembly
_atom_site_disorder_group
Pb1 Pb 0.44110(3) 0.5000 0.78812(5) 0.0369(3) Uani 1 2 d S T P . .
Cl1 Cl 0.4359(4) 1.0000 0.7950(6) 0.076(2) Uani 1 2 d S T P . .
Cl2 Cl 0.5000 0.5000 0.5000 0.085(2) Uani 1 4 d S T P . .
Cl3 Cl 0.2500 0.5000 0.7479(9) 0.080(2) Uani 1 4 d S T P . .
Cl4 Cl 0.6126(2) 0.5000 0.9189(4) 0.0642(10) Uani 1 2 d S T P . .
N1 N 0.7500 1.060(4) 1.019(2) 0.057(8) Uani 0.5 2 d DS TU P . .
H1A H 0.7030 1.0000 1.0592 0.085 Uiso 1 2 d R U P . .
H1C H 0.7500 1.2125 1.0270 0.085 Uiso 0.5 2 d R U P . .
N2 N 0.7500 1.0000 0.616(2) 0.079(5) Uani 1 4 d DS TU P . .
C1 C 0.719(2) 1.0000 0.875(2) 0.061(8) Uani 0.5 2 d DS TU P . .
H1D H 0.6607 1.0669 0.8603 0.074 Uiso 0.25 1 d R U P . .
H1E H 0.7116 0.8375 0.8699 0.074 Uiso 0.25 1 d R U P . .
C2 C 0.778(2) 1.074(6) 0.758(3) 0.078(9) Uani 0.25 1 d D U P . .
H2A H 0.7825 1.2376 0.7587 0.094 Uiso 0.25 1 d R U P . .
H2B H 0.8370 1.0000 0.7744 0.094 Uiso 0.5 2 d R U P . .
C3 C 0.660(2) 1.083(6) 0.574(5) 0.089(9) Uani 0.25 1 d D U P . .
H3A H 0.6585 1.2462 0.5780 0.134 Uiso 0.25 1 d R U P . .
H3B H 0.6456 1.0333 0.4801 0.134 Uiso 0.25 1 d R U P . .
H3C H 0.6179 1.0205 0.6394 0.134 Uiso 0.25 1 d R U P . .
C4 C 0.7500 0.739(3) 0.612(4) 0.131(7) Uani 1 2 d DS TU P . .
H4A H 0.8152 0.6903 0.6098 0.197 Uiso 0.5 1 d R U P . .
H4B H 0.7243 0.6737 0.6920 0.197 Uiso 0.5 1 d R U P . .
H4C H 0.7242 0.6897 0.5270 0.197 Uiso 0.5 1 d R U P . .

loop_
_atom_site_aniso_label
_atom_site_aniso_U_11
_atom_site_aniso_U_22
_atom_site_aniso_U_33
_atom_site_aniso_U_23
_atom_site_aniso_U_13
_atom_site_aniso_U_12
Pb1 0.0327(5) 0.0415(5) 0.0366(4) 0.000 0.00052(16) 0.000
Cl1 0.105(6) 0.039(3) 0.086(5) 0.000 0.011(2) 0.000
Cl2 0.100(6) 0.102(5) 0.052(3) 0.000 0.021(4) 0.000
Cl3 0.039(3) 0.133(7) 0.069(3) 0.000 0.000 0.000
Cl4 0.041(2) 0.097(3) 0.0547(19) 0.000 0.0065(16) 0.000
N1 0.056(12) 0.065(17) 0.048(9) -0.002(9) 0.000 0.000
N2 0.075(10) 0.089(9) 0.072(9) 0.000 0.000 0.000
C1 0.045(14) 0.086(16) 0.053(13) 0.000 0.007(10) 0.000
C2 0.074(16) 0.092(15) 0.069(12) 0.013(11) 0.001(11) -0.009(12)
C3 0.078(14) 0.101(15) 0.089(15) 0.009(13) -0.013(12) -0.008(11)
C4 0.139(14) 0.125(11) 0.129(13) -0.015(11) 0.000 0.000

loop_
_atom_type_symbol
_atom_type_description
_atom_type_scat_dispersion_real
_atom_type_scat_dispersion_imag
_atom_type_scat_source
C C 0.0033 0.0016 'International Tables Vol C Tables 4.2.6.8 and 6.1.1.4'
H H 0.0000 0.0000 'International Tables Vol C Tables 4.2.6.8 and 6.1.1.4'
N N 0.0061 0.0033 'International Tables Vol C Tables 4.2.6.8 and 6.1.1.4'
Cl Cl 0.1484 0.1585 'International Tables Vol C Tables 4.2.6.8 and 6.1.1.4'
Pb Pb -3.3944 10.1111 'International Tables Vol C Tables 4.2.6.8 and 6.1.1.4'

loop_
_geom_angle_atom_site_label_1
_geom_angle_atom_site_label_2
_geom_angle_atom_site_label_3
_geom_angle
_geom_angle_site_symmetry_1
_geom_angle_site_symmetry_3
_geom_angle_publ_flag
Cl4 Pb1 Cl2 98.03(8) . . ?
Cl4 Pb1 Cl3 161.76(19) . . ?
Cl2 Pb1 Cl3 100.21(17) . . ?
Cl4 Pb1 Cl4 80.21(11) . 5_667 ?
Cl2 Pb1 Cl4 178.24(8) . 5_667 ?
Cl3 Pb1 Cl4 81.54(18) . 5_667 ?
Cl4 Pb1 Cl1 90.81(11) . 1_545 ?
Cl2 Pb1 Cl1 91.67(11) . 1_545 ?
Cl3 Pb1 Cl1 88.67(11) . 1_545 ?
Cl4 Pb1 Cl1 88.37(11) 5_667 1_545 ?
Cl4 Pb1 Cl1 90.81(11) . . ?
Cl2 Pb1 Cl1 91.67(11) . . ?
Cl3 Pb1 Cl1 88.67(11) . . ?
Cl4 Pb1 Cl1 88.37(11) 5_667 . ?
Cl1 Pb1 Cl1 176.1(2) 1_545 . ?
Pb1 Cl1 Pb1 176.1(2) 1_565 . ?
Pb1 Cl2 Pb1 180.0 . 5_666 ?
Pb1 Cl3 Pb1 164.8(3) . 2_565 ?
Pb1 Cl4 Pb1 99.78(11) . 5_667 ?
N1 N1 C1 76.3(9) 2_675 . ?
N1 N1 C1 76.3(9) 2_675 2_675 ?
C1 N1 C1 37(2) . 2_675 ?
C2 N2 C2 33(3) . 8_755 ?
C2 N2 C2 34(3) . 7_575 ?
C2 N2 C2 49(2) 8_755 7_575 ?
C2 N2 C2 49(2) . 2_675 ?
C2 N2 C2 34(3) 8_755 2_675 ?
C2 N2 C2 33(3) 7_575 2_675 ?
C2 N2 C3 114.2(17) . . ?
C2 N2 C3 84(3) 8_755 . ?
C2 N2 C3 127(2) 7_575 . ?
C2 N2 C3 95(3) 2_675 . ?
C2 N2 C3 127(2) . 7_575 ?
C2 N2 C3 95(3) 8_755 7_575 ?
C2 N2 C3 114.2(17) 7_575 7_575 ?
C2 N2 C3 84(3) 2_675 7_575 ?
C3 N2 C3 38(3) . 7_575 ?
C2 N2 C3 84(3) . 8_755 ?
C2 N2 C3 114.2(17) 8_755 8_755 ?
C2 N2 C3 95(3) 7_575 8_755 ?
C2 N2 C3 127(2) 2_675 8_755 ?
C3 N2 C3 129(4) . 8_755 ?
C3 N2 C3 148(4) 7_575 8_755 ?
C2 N2 C3 95(3) . 2_675 ?
C2 N2 C3 127(2) 8_755 2_675 ?
C2 N2 C3 84(3) 7_575 2_675 ?
C2 N2 C3 114.2(17) 2_675 2_675 ?
C3 N2 C3 148(4) . 2_675 ?
C3 N2 C3 129(4) 7_575 2_675 ?
C3 N2 C3 38(3) 8_755 2_675 ?
C2 N2 C4 108.8(15) . . ?
C2 N2 C4 108.8(15) 8_755 . ?
C2 N2 C4 74(2) 7_575 . ?
C2 N2 C4 74(2) 2_675 . ?
C3 N2 C4 108.7(14) . . ?
C3 N2 C4 70.4(16) 7_575 . ?
C3 N2 C4 108.7(14) 8_755 . ?
C3 N2 C4 70.4(16) 2_675 . ?
C2 N2 C4 74(2) . 2_675 ?
C2 N2 C4 74(2) 8_755 2_675 ?
C2 N2 C4 108.8(15) 7_575 2_675 ?
C2 N2 C4 108.8(15) 2_675 2_675 ?
C3 N2 C4 70.4(16) . 2_675 ?
C3 N2 C4 108.7(14) 7_575 2_675 ?
C3 N2 C4 70.4(16) 8_755 2_675 ?
C3 N2 C4 108.7(14) 2_675 2_675 ?
C4 N2 C4 177(3) . 2_675 ?
C1 C1 C2 88(3) 2_675 2_675 ?
C1 C1 C2 88(3) 2_675 8_755 ?
C2 C1 C2 43(3) 2_675 8_755 ?
C1 C1 N1 71.6(12) 2_675 2_675 ?
C2 C1 N1 139(2) 2_675 2_675 ?
C2 C1 N1 158(4) 8_755 2_675 ?
C1 C1 N1 71.6(12) 2_675 . ?
C2 C1 N1 158(4) 2_675 . ?
C2 C1 N1 139(2) 8_755 . ?
N1 C1 N1 27.5(18) 2_675 . ?
C1 C1 C2 53.4(16) 2_675 . ?
C2 C1 C2 52(2) 2_675 . ?
C2 C1 C2 34(3) 8_755 . ?
N1 C1 C2 125(2) 2_675 . ?
N1 C1 C2 115.5(18) . . ?
C1 C1 C2 53.4(16) 2_675 7_575 ?
C2 C1 C2 34(3) 2_675 7_575 ?
C2 C1 C2 52(2) 8_755 7_575 ?
N1 C1 C2 115.5(18) 2_675 7_575 ?
N1 C1 C2 125(2) . 7_575 ?
C2 C1 C2 34(3) . 7_575 ?
C2 C2 C2 90.00(2) 8_755 7_575 ?
C2 C2 C1 92(3) 8_755 2_675 ?
C2 C2 C1 68.7(14) 7_575 2_675 ?
C2 C2 C2 46(4) 8_755 2_675 ?
C2 C2 C2 44(4) 7_575 2_675 ?
C1 C2 C2 76(2) 2_675 2_675 ?
C2 C2 N2 73.4(14) 8_755 . ?
C2 C2 N2 72.8(14) 7_575 . ?
C1 C2 N2 139(3) 2_675 . ?
C2 C2 N2 65.7(12) 2_675 . ?
C2 C2 C1 53.4(16) 8_755 . ?
C2 C2 C1 73.0(13) 7_575 . ?
C1 C2 C1 39(3) 2_675 . ?
C2 C2 C1 51.4(14) 2_675 . ?
N2 C2 C1 115.2(19) . . ?
C2 C2 C4 76.6(11) 8_755 2_675 ?
C2 C2 C4 127.1(9) 7_575 2_675 ?
C1 C2 C4 160(3) 2_675 2_675 ?
C2 C2 C4 106(3) 2_675 2_675 ?
N2 C2 C4 54.3(13) . 2_675 ?
C1 C2 C4 128(2) . 2_675 ?
C2 C2 C3 117.7(14) 8_755 8_755 ?
C2 C2 C3 91.4(15) 7_575 8_755 ?
C1 C2 C3 144(3) 2_675 8_755 ?
C2 C2 C3 110(2) 2_675 8_755 ?
N2 C2 C3 48.2(14) . 8_755 ?
C1 C2 C3 161.2(18) . 8_755 ?
C4 C2 C3 54.3(18) 2_675 8_755 ?
C3 C3 N2 70.8(14) 7_575 . ?
C3 C3 C4 127.1(9) 7_575 2_675 ?
N2 C3 C4 56.2(11) . 2_675 ?
C3 C3 C2 88.6(15) 7_575 8_755 ?
N2 C3 C2 47.9(15) . 8_755 ?
C4 C3 C2 58(3) 2_675 8_755 ?
N2 C4 C3 53.4(10) . 2_675 ?
N2 C4 C3 53.4(10) . 7_575 ?
C3 C4 C3 101(3) 2_675 7_575 ?
N2 C4 C2 51.3(14) . 7_575 ?
C3 C4 C2 67(2) 2_675 7_575 ?
C3 C4 C2 88.4(17) 7_575 7_575 ?
N2 C4 C2 51.3(14) . 2_675 ?
C3 C4 C2 88.4(17) 2_675 2_675 ?
C3 C4 C2 67(2) 7_575 2_675 ?
C2 C4 C2 27(2) 7_575 2_675 ?

loop_
_geom_bond_atom_site_label_1
_geom_bond_atom_site_label_2
_geom_bond_distance
_geom_bond_site_symmetry_2
_geom_bond_publ_flag
Pb1 Cl4 2.843(4) . ?
Pb1 Cl2 2.8700(5) . ?
Pb1 Cl3 2.8763(13) . ?
Pb1 Cl4 2.892(4) 5_667 ?
Pb1 Cl1 2.9341(3) 1_545 ?
Pb1 Cl1 2.9341(3) . ?
Cl1 Pb1 2.9341(2) 1_565 ?
Cl2 Pb1 2.8701(5) 5_666 ?
Cl3 Pb1 2.8763(13) 2_565 ?
Cl4 Pb1 2.892(4) 5_667 ?
N1 N1 0.71(4) 2_675 ?
N1 C1 1.485(19) . ?
N1 C1 1.485(19) 2_675 ?
N2 C2 1.471(18) . ?
N2 C2 1.472(18) 8_755 ?
N2 C2 1.472(18) 7_575 ?
N2 C2 1.472(18) 2_675 ?
N2 C3 1.479(17) . ?
N2 C3 1.479(17) 7_575 ?
N2 C3 1.479(17) 8_755 ?
N2 C3 1.479(17) 2_675 ?
N2 C4 1.531(15) . ?
N2 C4 1.531(15) 2_675 ?
C1 C1 0.94(6) 2_675 ?
C1 C2 1.20(3) 2_675 ?
C1 C2 1.20(3) 8_755 ?
C1 N1 1.485(19) 2_675 ?
C1 C2 1.489(19) . ?
C1 C2 1.489(19) 7_575 ?
C2 C2 0.84(7) 8_755 ?
C2 C2 0.87(7) 7_575 ?
C2 C1 1.20(3) 2_675 ?
C2 C2 1.21(6) 2_675 ?
C2 C4 1.82(5) 2_675 ?
C2 C3 1.97(5) 8_755 ?
C3 C3 0.97(7) 7_575 ?
C3 C4 1.73(4) 2_675 ?
C3 C2 1.97(5) 8_755 ?
C4 C3 1.73(4) 2_675 ?
C4 C3 1.73(4) 7_575 ?
C4 C2 1.82(5) 7_575 ?
C4 C2 1.82(5) 2_675 ?
